data_1520352
loop_
_publ_author_name
'Fletcher, Nicholas C.'
'Horton, Peter N.'
'Hursthouse, Michael B.'

_publ_section_title
;
 C20H28BCl3F4Ru2
;
_journal_name_full 'Crystal Structure Report Archive'
_journal_page_first 1250
_journal_year 2009
_chemical_formula_sum 'C20 H28 B Cl3 F4 Ru2'
_chemical_formula_weight 663.72
_space_group_IT_number 56
_symmetry_cell_setting orthorhombic
_symmetry_space_group_name_Hall '-P 2ab 2ac'
_symmetry_space_group_name_H-M 'P c c n'
_atom_sites_solution_hydrogens geom
_atom_sites_solution_primary direct
_atom_sites_solution_secondary difmap
_cell_angle_alpha 90.00
_cell_angle_beta 90.00
_cell_angle_gamma 90.00
_cell_formula_units_Z 4
_cell_length_a 10.7827(12)
_cell_length_b 13.1678(12)
_cell_length_c 16.8284(18)
_cell_measurement_reflns_used 3661
_cell_measurement_temperature 120(2)
_cell_measurement_theta_max 27.485
_cell_measurement_theta_min 2.910
_cell_volume 2389.4(4)
_computing_cell_refinement 'DENZO (Otwinowski & Minor, 1997) & COLLECT (Hooft, R.W.W., 1998)'
_computing_data_collection 'COLLECT (Hooft, R.W.W., 1998)'
_computing_data_reduction 'DENZO (Otwinowski & Minor, 1997) & COLLECT (Hooft, R.W.W., 1998)'
_computing_molecular_graphics 'ORTEP3 for Windows (Farrugia, 1997)'
_computing_publication_material 'WinGX (Farrugia, 1999)'
_computing_structure_refinement 'SHELXL-97 (Sheldrick, 2008)'
_computing_structure_solution 'SHELXS-97 (Sheldrick, 2008)'
_diffrn_ambient_temperature 120(2)
_diffrn_measured_fraction_theta_full 0.997
_diffrn_measured_fraction_theta_max 0.997
_diffrn_measurement_device_type 'Bruker-Nonius APEX II CCD camera on \k-goniostat'
_diffrn_measurement_method '\f & \w scans'
_diffrn_radiation_monochromator '10cm confocal mirrors'
_diffrn_radiation_source 'Bruker-Nonius FR591 rotating anode'
_diffrn_radiation_type MoK\a
_diffrn_radiation_wavelength 0.71073
_diffrn_reflns_av_R_equivalents 0.0786
_diffrn_reflns_av_sigmaI/netI 0.0511
_diffrn_reflns_limit_h_max 12
_diffrn_reflns_limit_h_min -13
_diffrn_reflns_limit_k_max 16
_diffrn_reflns_limit_k_min -17
_diffrn_reflns_limit_l_max 21
_diffrn_reflns_limit_l_min -21
_diffrn_reflns_number 20802
_diffrn_reflns_theta_full 27.48
_diffrn_reflns_theta_max 27.48
_diffrn_reflns_theta_min 3.07
_exptl_absorpt_coefficient_mu 1.636
_exptl_absorpt_correction_T_max 0.9680
_exptl_absorpt_correction_T_min 0.7798
_exptl_absorpt_correction_type multi-scan
_exptl_absorpt_process_details 'SADABS 2007/2 (Sheldrick, G.M., 2007)'
_exptl_crystal_colour yellow
_exptl_crystal_density_diffrn 1.845
_exptl_crystal_density_method 'not measured'
_exptl_crystal_description shard
_exptl_crystal_F_000 1312
_exptl_crystal_size_max 0.16
_exptl_crystal_size_mid 0.04
_exptl_crystal_size_min 0.02
_refine_diff_density_max 1.082
_refine_diff_density_min -1.570
_refine_diff_density_rms 0.178
_refine_ls_extinction_method none
_refine_ls_goodness_of_fit_ref 1.092
_refine_ls_hydrogen_treatment constr
_refine_ls_matrix_type full
_refine_ls_number_parameters 157
_refine_ls_number_reflns 2732
_refine_ls_number_restraints 0
_refine_ls_restrained_S_all 1.092
_refine_ls_R_factor_all 0.0930
_refine_ls_R_factor_gt 0.0606
_refine_ls_shift/su_max 0.000
_refine_ls_shift/su_mean 0.000
_refine_ls_structure_factor_coef Fsqd
_refine_ls_weighting_details 'calc w=1/[\s^2^(Fo^2^)+(0.0412P)^2^+28.7650P] where P=(Fo^2^+2Fc^2^)/3'
_refine_ls_weighting_scheme calc
_refine_ls_wR_factor_gt 0.1276
_refine_ls_wR_factor_ref 0.1486
_reflns_number_gt 1986
_reflns_number_total 2732
_reflns_threshold_expression >2sigma(I)
_cod_data_source_file eCrystal-1250.cif
_cod_data_source_block pccn
_cod_depositor_comments
;
Citation :
Fletcher, Nicholas C. and Horton, Peter N. and 
Hursthouse, Michael B. (2009) 
University of Southampton, Crystal Structure Report Archive. 
(doi:10.5258/ecrystals/1250)

More at:
http://ecrystals.chem.soton.ac.uk/1250/
;
_cod_original_sg_symbol_H-M Pccn
_cod_database_code 1520352

loop_
_symmetry_equiv_pos_as_xyz
'x, y, z'
'-x+1/2, -y+1/2, z'
'-x, y+1/2, -z+1/2'
'x+1/2, -y, -z+1/2'
'-x, -y, -z'
'x-1/2, y-1/2, -z'
'x, -y-1/2, z-1/2'
'-x-1/2, y, z-1/2'

loop_
_atom_site_label
_atom_site_type_symbol
_atom_site_fract_x
_atom_site_fract_y
_atom_site_fract_z
_atom_site_U_iso_or_equiv
_atom_site_adp_type
_atom_site_occupancy
_atom_site_symmetry_multiplicity
_atom_site_calc_flag
_atom_site_refinement_flags
_atom_site_disorder_assembly
_atom_site_disorder_group
C1 C 0.1002(7) 0.5322(5) 0.2115(4) 0.0272(15) Uani 1 1 d . . .
C2 C 0.1526(7) 0.4913(5) 0.2826(4) 0.0277(15) Uani 1 1 d . . .
H2 H 0.2179 0.4431 0.2788 0.033 Uiso 1 1 calc R . .
C3 C 0.1102(7) 0.5204(5) 0.3574(4) 0.0299(16) Uani 1 1 d . . .
H3 H 0.1487 0.4936 0.4036 0.036 Uiso 1 1 calc R . .
C4 C 0.0099(7) 0.5898(5) 0.3654(4) 0.0280(16) Uani 1 1 d . . .
C5 C -0.0447(7) 0.6287(5) 0.2955(4) 0.0259(15) Uani 1 1 d . . .
H5 H -0.1129 0.6742 0.2994 0.031 Uiso 1 1 calc R . .
C6 C 0.0011(7) 0.6007(5) 0.2193(5) 0.0298(16) Uani 1 1 d . . .
H6 H -0.0358 0.6288 0.1730 0.036 Uiso 1 1 calc R . .
C7 C 0.1561(8) 0.5034(5) 0.1320(4) 0.0300(16) Uani 1 1 d . . .
H7 H 0.2480 0.4996 0.1395 0.036 Uiso 1 1 calc R . .
C8 C 0.1320(9) 0.5791(6) 0.0660(5) 0.045(2) Uani 1 1 d . . .
H8A H 0.0428 0.5822 0.0551 0.067 Uiso 1 1 calc R . .
H8B H 0.1762 0.5578 0.0179 0.067 Uiso 1 1 calc R . .
H8C H 0.1614 0.6464 0.0824 0.067 Uiso 1 1 calc R . .
C9 C 0.1117(9) 0.3966(6) 0.1088(5) 0.042(2) Uani 1 1 d . . .
H9A H 0.0209 0.3956 0.1066 0.063 Uiso 1 1 calc R . .
H9B H 0.1403 0.3474 0.1485 0.063 Uiso 1 1 calc R . .
H9C H 0.1455 0.3786 0.0566 0.063 Uiso 1 1 calc R . .
C10 C -0.0314(8) 0.6253(6) 0.4470(5) 0.0362(18) Uani 1 1 d . . .
H10A H -0.0584 0.6963 0.4440 0.054 Uiso 1 1 calc R . .
H10B H 0.0379 0.6196 0.4844 0.054 Uiso 1 1 calc R . .
H10C H -0.1005 0.5830 0.4654 0.054 Uiso 1 1 calc R . .
Cl1 Cl 0.2500 0.7500 0.39815(14) 0.0343(6) Uani 1 2 d S . .
Cl2 Cl 0.13827(16) 0.82774(12) 0.23523(11) 0.0273(4) Uani 1 1 d . . .
Ru1 Ru 0.15240(5) 0.65540(4) 0.29000(3) 0.02361(18) Uani 1 1 d . . .
B1 B 0.768(2) 0.757(2) 0.1155(8) 0.031(4) Uiso 0.50 1 d P A -1
F1 F 0.8933(10) 0.7838(7) 0.1083(6) 0.047(2) Uani 0.50 1 d P A -1
F2 F 0.768(2) 0.755(4) 0.1977(4) 0.027(4) Uani 0.50 1 d P A -1
F3 F 0.699(2) 0.832(2) 0.0840(18) 0.058(7) Uani 0.50 1 d P A -1
F4 F 0.756(2) 0.6643(16) 0.0777(17) 0.054(6) Uani 0.50 1 d P A -1

loop_
_atom_site_aniso_label
_atom_site_aniso_U_11
_atom_site_aniso_U_22
_atom_site_aniso_U_33
_atom_site_aniso_U_23
_atom_site_aniso_U_13
_atom_site_aniso_U_12
C1 0.038(4) 0.018(3) 0.026(3) 0.001(3) 0.000(3) -0.006(3)
C2 0.030(4) 0.016(3) 0.037(4) 0.000(3) 0.001(3) -0.004(3)
C3 0.041(4) 0.018(3) 0.031(4) 0.006(3) 0.000(3) -0.001(3)
C4 0.030(4) 0.021(3) 0.033(4) -0.001(3) 0.000(3) -0.005(3)
C5 0.019(3) 0.021(3) 0.037(4) 0.003(3) 0.000(3) -0.007(3)
C6 0.029(4) 0.024(4) 0.037(4) 0.003(3) -0.006(3) -0.003(3)
C7 0.035(4) 0.025(3) 0.030(4) -0.003(3) 0.004(3) -0.004(3)
C8 0.062(6) 0.036(4) 0.036(4) -0.002(3) 0.011(4) 0.003(4)
C9 0.062(6) 0.029(4) 0.035(4) -0.002(3) 0.004(4) -0.009(4)
C10 0.039(5) 0.036(4) 0.034(4) 0.005(3) 0.011(4) -0.001(4)
Cl1 0.0463(16) 0.0312(13) 0.0253(12) 0.000 0.000 -0.0112(12)
Cl2 0.0244(8) 0.0186(8) 0.0390(9) 0.0056(6) -0.0001(7) -0.0019(7)
Ru1 0.0278(3) 0.0183(3) 0.0248(3) 0.0013(2) -0.0004(2) -0.0001(2)
F1 0.047(6) 0.039(5) 0.054(6) 0.010(5) 0.000(5) -0.007(5)
F2 0.016(15) 0.032(9) 0.034(3) 0.001(6) 0.007(4) -0.004(13)
F3 0.054(11) 0.081(15) 0.039(8) 0.024(9) 0.007(9) 0.035(11)
F4 0.099(19) 0.027(8) 0.037(8) -0.010(6) 0.004(12) -0.022(11)

loop_
_atom_type_symbol
_atom_type_description
_atom_type_scat_dispersion_real
_atom_type_scat_dispersion_imag
_atom_type_scat_source
C C 0.0033 0.0016 'International Tables Vol C Tables 4.2.6.8 and 6.1.1.4'
H H 0.0000 0.0000 'International Tables Vol C Tables 4.2.6.8 and 6.1.1.4'
B B 0.0013 0.0007 'International Tables Vol C Tables 4.2.6.8 and 6.1.1.4'
F F 0.0171 0.0103 'International Tables Vol C Tables 4.2.6.8 and 6.1.1.4'
Cl Cl 0.1484 0.1585 'International Tables Vol C Tables 4.2.6.8 and 6.1.1.4'
Ru Ru -1.2594 0.8363 'International Tables Vol C Tables 4.2.6.8 and 6.1.1.4'

loop_
_geom_angle_atom_site_label_1
_geom_angle_atom_site_label_2
_geom_angle_atom_site_label_3
_geom_angle
_geom_angle_site_symmetry_1
_geom_angle_site_symmetry_3
C6 C1 C2 117.7(7) . .
C6 C1 C7 123.1(7) . .
C2 C1 C7 119.2(7) . .
C6 C1 Ru1 70.1(4) . .
C2 C1 Ru1 70.7(4) . .
C7 C1 Ru1 128.4(5) . .
C3 C2 C1 121.6(7) . .
C3 C2 Ru1 70.9(4) . .
C1 C2 Ru1 70.8(4) . .
C3 C2 H2 119.2 . .
C1 C2 H2 119.2 . .
Ru1 C2 H2 132.2 . .
C2 C3 C4 120.8(7) . .
C2 C3 Ru1 71.5(4) . .
C4 C3 Ru1 71.4(4) . .
C2 C3 H3 119.6 . .
C4 C3 H3 119.6 . .
Ru1 C3 H3 130.2 . .
C5 C4 C3 118.2(7) . .
C5 C4 C10 121.3(7) . .
C3 C4 C10 120.4(7) . .
C5 C4 Ru1 70.4(4) . .
C3 C4 Ru1 70.3(4) . .
C10 C4 Ru1 127.9(5) . .
C4 C5 C6 120.8(7) . .
C4 C5 Ru1 71.6(4) . .
C6 C5 Ru1 70.2(4) . .
C4 C5 H5 119.6 . .
C6 C5 H5 119.6 . .
Ru1 C5 H5 131.5 . .
C1 C6 C5 120.9(7) . .
C1 C6 Ru1 71.9(4) . .
C5 C6 Ru1 71.1(4) . .
C1 C6 H6 119.5 . .
C5 C6 H6 119.5 . .
Ru1 C6 H6 130.1 . .
C8 C7 C1 114.4(6) . .
C8 C7 C9 111.3(7) . .
C1 C7 C9 109.2(6) . .
C8 C7 H7 107.2 . .
C1 C7 H7 107.2 . .
C9 C7 H7 107.2 . .
C7 C8 H8A 109.5 . .
C7 C8 H8B 109.5 . .
H8A C8 H8B 109.5 . .
C7 C8 H8C 109.5 . .
H8A C8 H8C 109.5 . .
H8B C8 H8C 109.5 . .
C7 C9 H9A 109.5 . .
C7 C9 H9B 109.5 . .
H9A C9 H9B 109.5 . .
C7 C9 H9C 109.5 . .
H9A C9 H9C 109.5 . .
H9B C9 H9C 109.5 . .
C4 C10 H10A 109.5 . .
C4 C10 H10B 109.5 . .
H10A C10 H10B 109.5 . .
C4 C10 H10C 109.5 . .
H10A C10 H10C 109.5 . .
H10B C10 H10C 109.5 . .
Ru1 Cl1 Ru1 83.72(8) . 2_565
Ru1 Cl2 Ru1 83.41(6) 2_565 .
C6 Ru1 C5 38.7(3) . .
C6 Ru1 C3 81.6(3) . .
C5 Ru1 C3 68.6(3) . .
C6 Ru1 C2 68.5(3) . .
C5 Ru1 C2 80.8(3) . .
C3 Ru1 C2 37.6(3) . .
C6 Ru1 C1 38.0(3) . .
C5 Ru1 C1 69.4(3) . .
C3 Ru1 C1 69.4(3) . .
C2 Ru1 C1 38.5(3) . .
C6 Ru1 C4 69.7(3) . .
C5 Ru1 C4 38.1(3) . .
C3 Ru1 C4 38.4(3) . .
C2 Ru1 C4 68.7(3) . .
C1 Ru1 C4 82.8(3) . .
C6 Ru1 Cl1 155.8(2) . .
C5 Ru1 Cl1 118.4(2) . .
C3 Ru1 Cl1 96.8(2) . .
C2 Ru1 Cl1 123.5(2) . .
C1 Ru1 Cl1 161.4(2) . .
C4 Ru1 Cl1 94.1(2) . .
C6 Ru1 Cl2 121.5(2) . 2_565
C5 Ru1 Cl2 160.0(2) . 2_565
C3 Ru1 Cl2 117.8(2) . 2_565
C2 Ru1 Cl2 93.9(2) . 2_565
C1 Ru1 Cl2 94.5(2) . 2_565
C4 Ru1 Cl2 155.3(2) . 2_565
Cl1 Ru1 Cl2 80.63(5) . 2_565
C6 Ru1 Cl2 93.1(2) . .
C5 Ru1 Cl2 96.06(19) . .
C3 Ru1 Cl2 161.2(2) . .
C2 Ru1 Cl2 154.4(2) . .
C1 Ru1 Cl2 116.59(19) . .
C4 Ru1 Cl2 122.9(2) . .
Cl1 Ru1 Cl2 80.51(5) . .
Cl2 Ru1 Cl2 80.33(7) 2_565 .
F3 B1 F4 114.4(16) . .
F3 B1 F2 114(3) . .
F4 B1 F2 117(3) . .
F3 B1 F1 108.1(19) . .
F4 B1 F1 106.2(19) . .
F2 B1 F1 95.4(15) . .

loop_
_geom_bond_atom_site_label_1
_geom_bond_atom_site_label_2
_geom_bond_distance
_geom_bond_site_symmetry_2
C1 C6 1.404(11) .
C1 C2 1.428(10) .
C1 C7 1.516(10) .
C1 Ru1 2.167(7) .
C2 C3 1.393(10) .
C2 Ru1 2.165(7) .
C2 H2 0.9500 .
C3 C4 1.422(10) .
C3 Ru1 2.157(7) .
C3 H3 0.9500 .
C4 C5 1.411(10) .
C4 C10 1.518(10) .
C4 Ru1 2.171(7) .
C5 C6 1.424(10) .
C5 Ru1 2.156(7) .
C5 H5 0.9500 .
C6 Ru1 2.144(7) .
C6 H6 0.9500 .
C7 C8 1.515(11) .
C7 C9 1.536(10) .
C7 H7 1.0000 .
C8 H8A 0.9800 .
C8 H8B 0.9800 .
C8 H8C 0.9800 .
C9 H9A 0.9800 .
C9 H9B 0.9800 .
C9 H9C 0.9800 .
C10 H10A 0.9800 .
C10 H10B 0.9800 .
C10 H10C 0.9800 .
Cl1 Ru1 2.4438(19) .
Cl1 Ru1 2.4438(19) 2_565
Cl2 Ru1 2.4481(18) 2_565
Cl2 Ru1 2.4541(17) .
Ru1 Cl2 2.4481(18) 2_565
B1 F3 1.35(4) .
B1 F4 1.38(3) .
B1 F2 1.384(15) .
B1 F1 1.40(2) .
